data_2019674
loop_
_publ_author_name
'Wang, Yao'
'Guan, Ying-Fang'
'Liu, Jian-Jun'
'Huang, Chang-Cang'

_publ_section_title
;
 A pillared framework coordination polymer based on the Cd~3~(\m~3~-OH)
 unit:
 poly[[(\m~4~-5-aminotetrazolato-\k^4^<i>N</i>^1^:<i>N</i>^2^:<i>N</i>^3^:<i>N</i>^4^)chlorido-\m~3~-hydroxido-(\m~3~-isonicotinato-\k^3^<i>N</i>:<i>O</i>:<i>O</i>')dicadmium(II)]
 0.14-hydrate]
;
_journal_coeditor_code SK3551
_journal_issue 10
_journal_name_full 'Acta Crystallographica Section C'
_journal_page_first 983
_journal_page_last 986
_journal_paper_doi 10.1107/S205322961402052X
_journal_volume 70
_journal_year 2014
_chemical_formula_iupac '[Cd2 (C H2 N5) Cl (O H) (C6 H4 N O2)], 0.14H2 O'
_chemical_formula_moiety 'C7 H7 Cd2 Cl N6 O3, 0.14(H2 O)'
_chemical_formula_sum 'C7 H7.28 Cd2 Cl N6 O3.14'
_chemical_formula_weight 485.73
_chemical_name_systematic
;
Poly[[(\m~4~-5-aminotetrazolato-\
\k^4^<i>N</i>^1^:<i>N</i>^2^:<i>N</i>^3^:<i>N</i>^4^:)chlorido-\m~3~-\
hydroxido-(\m~3~-isonicotinato-\k^3^<i>N</i>:<i>O</i>:<i>O</i>')dicadmium(II)]
0.14-hydrate]
;
_space_group_IT_number 12
_symmetry_cell_setting monoclinic
_symmetry_space_group_name_Hall '-C 2y'
_symmetry_space_group_name_H-M 'C 1 2/m 1'
_atom_sites_solution_hydrogens geom
_atom_sites_solution_primary direct
_atom_sites_solution_secondary difmap
_audit_creation_method SHELXL97
_cell_angle_alpha 90.00
_cell_angle_beta 132.52(3)
_cell_angle_gamma 90.00
_cell_formula_units_Z 4
_cell_length_a 19.479(4)
_cell_length_b 6.9971(14)
_cell_length_c 13.235(3)
_cell_measurement_temperature 293(2)
_cell_volume 1329.5(8)
_computing_cell_refinement
;
CrystalClear (Rigaku, 2002)
;
_computing_data_collection
;
CrystalClear (Rigaku, 2002)
;
_computing_data_reduction
;
CrystalClear (Rigaku, 2002)
;
_computing_molecular_graphics
;
DIAMOND (Brandenburg, 2004)
;
_computing_publication_material
;
SHELXL97 (Sheldrick, 2008) and publCIF (Westrip, 2010)
;
_computing_structure_refinement
;
SHELXL97 (Sheldrick, 2008)
;
_computing_structure_solution
;
SHELXS97 (Sheldrick, 2008)
;
_diffrn_ambient_temperature 293(2)
_diffrn_measured_fraction_theta_full 0.998
_diffrn_measured_fraction_theta_max 0.998
_diffrn_measurement_device_type 'Rigaku Saturn 724 CCD area-detector'
_diffrn_measurement_method \w
_diffrn_radiation_monochromator graphite
_diffrn_radiation_source 'fine-focus sealed tube'
_diffrn_radiation_type MoK\a
_diffrn_radiation_wavelength 0.71073
_diffrn_reflns_av_R_equivalents 0.0218
_diffrn_reflns_av_sigmaI/netI 0.0183
_diffrn_reflns_limit_h_max 25
_diffrn_reflns_limit_h_min -25
_diffrn_reflns_limit_k_max 9
_diffrn_reflns_limit_k_min -8
_diffrn_reflns_limit_l_max 17
_diffrn_reflns_limit_l_min -17
_diffrn_reflns_number 6579
_diffrn_reflns_theta_full 27.48
_diffrn_reflns_theta_max 27.48
_diffrn_reflns_theta_min 3.08
_exptl_absorpt_coefficient_mu 3.413
_exptl_absorpt_correction_T_max 1.0000
_exptl_absorpt_correction_T_min 0.7210
_exptl_absorpt_correction_type multi-scan
_exptl_absorpt_process_details
;
(RAPID-AUTO; Rigaku, 1998)
;
_exptl_crystal_colour colourless
_exptl_crystal_density_diffrn 2.426
_exptl_crystal_density_method 'not measured'
_exptl_crystal_description block
_exptl_crystal_F_000 916
_exptl_crystal_size_max 0.38
_exptl_crystal_size_mid 0.25
_exptl_crystal_size_min 0.20
_refine_diff_density_max 0.500
_refine_diff_density_min -0.706
_refine_ls_extinction_method none
_refine_ls_goodness_of_fit_ref 1.058
_refine_ls_hydrogen_treatment mixed
_refine_ls_matrix_type full
_refine_ls_number_parameters 110
_refine_ls_number_reflns 1648
_refine_ls_number_restraints 0
_refine_ls_restrained_S_all 1.058
_refine_ls_R_factor_all 0.0184
_refine_ls_R_factor_gt 0.0169
_refine_ls_shift/su_max 0.001
_refine_ls_shift/su_mean 0.000
_refine_ls_structure_factor_coef Fsqd
_refine_ls_weighting_details 'calc w = 1/[\s^2^(Fo^2^)+(0.0159P)^2^+3.1028P] where P=(Fo^2^+2Fc^2^)/3'
_refine_ls_weighting_scheme calc
_refine_ls_wR_factor_gt 0.0390
_refine_ls_wR_factor_ref 0.0395
_reflns_number_gt 1560
_reflns_number_total 1648
_reflns_threshold_expression I>2\s(I)
_cod_data_source_file sk3551sup1.cf
_cod_data_source_block I
_cod_depositor_comments 'Adding full bibliography for 2019674.cif.'
_cod_original_cell_volume 1329.5(5)
_cod_original_sg_symbol_H-M 'C 2/m'
_cod_database_code 2019674
_cod_database_fobs_code 2019674

loop_
_symmetry_equiv_pos_as_xyz
'x, y, z'
'-x, y, -z'
'x+1/2, y+1/2, z'
'-x+1/2, y+1/2, -z'
'-x, -y, -z'
'x, -y, z'
'-x+1/2, -y+1/2, -z'
'x+1/2, -y+1/2, z'

loop_
_atom_site_type_symbol
_atom_site_label
_atom_site_fract_x
_atom_site_fract_y
_atom_site_fract_z
_atom_site_U_iso_or_equiv
_atom_site_adp_type
_atom_site_calc_flag
_atom_site_refinement_flags
_atom_site_occupancy
_atom_site_symmetry_multiplicity
Cd Cd1 0.142115(14) 0.5000 0.15898(2) 0.01735(7) Uani d S 1 2
Cd Cd2 0.2500 0.2500 0.5000 0.01643(6) Uani d S 1 2
Cl Cl1 0.03699(6) 0.5000 -0.09699(8) 0.03204(18) Uani d S 1 2
O O2 0.17633(15) 0.5000 0.3594(2) 0.0174(4) Uani d S 1 2
H H2O 0.129(3) 0.5000 0.336(4) 0.034(12) Uiso d S 1 2
O O1 0.11061(12) 0.1600(3) 0.4294(2) 0.0389(4) Uani d . 1 1
N N1 -0.20907(18) 0.0000 0.2310(3) 0.0275(6) Uani d S 1 2
N N2 0.14994(12) 0.1579(3) 0.17296(17) 0.0198(4) Uani d . 1 1
N N3 0.19917(12) 0.0920(2) 0.30163(17) 0.0195(3) Uani d . 1 1
N N4 0.0706(2) 0.0000 -0.0400(3) 0.0362(7) Uani d S 1 2
H H4A 0.0552 0.1064 -0.0832 0.043 Uiso calc PR 0.50 1
H H4B 0.0540 -0.1064 -0.0835 0.043 Uiso calc PR 0.50 1
C C1 -0.16375(19) -0.1605(4) 0.2569(4) 0.0502(8) Uani d . 1 1
H H1 -0.1944 -0.2756 0.2378 0.060 Uiso calc R 1 1
C C2 -0.07356(19) -0.1669(4) 0.3106(4) 0.0477(8) Uani d . 1 1
H H2 -0.0450 -0.2838 0.3264 0.057 Uiso calc R 1 1
C C3 -0.0265(2) 0.0000 0.3404(3) 0.0231(6) Uani d S 1 2
C C4 0.0739(2) 0.0000 0.4051(3) 0.0246(6) Uani d S 1 2
C C5 0.1208(2) 0.0000 0.0960(3) 0.0184(5) Uani d S 1 2
O OW1 0.0787(14) 0.5000 0.524(2) 0.039(7) Uani d SP 0.142(10) 2

loop_
_atom_site_aniso_label
_atom_site_aniso_U_11
_atom_site_aniso_U_22
_atom_site_aniso_U_33
_atom_site_aniso_U_12
_atom_site_aniso_U_13
_atom_site_aniso_U_23
Cd1 0.01721(11) 0.01260(11) 0.01646(11) 0.000 0.00906(9) 0.000
Cd2 0.01664(11) 0.01085(10) 0.01597(10) -0.00122(7) 0.00867(9) -0.00030(7)
Cl1 0.0254(4) 0.0358(4) 0.0165(3) 0.000 0.0068(3) 0.000
O2 0.0149(10) 0.0151(10) 0.0160(9) 0.000 0.0079(8) 0.000
O1 0.0232(8) 0.0355(10) 0.0571(12) -0.0047(7) 0.0268(9) -0.0016(9)
N1 0.0183(12) 0.0269(14) 0.0360(15) 0.000 0.0178(12) 0.000
N2 0.0216(8) 0.0155(9) 0.0184(8) -0.0005(7) 0.0119(7) 0.0011(7)
N3 0.0246(9) 0.0127(8) 0.0167(8) -0.0004(7) 0.0122(7) 0.0001(7)
N4 0.056(2) 0.0195(14) 0.0204(14) 0.000 0.0207(14) 0.000
C1 0.0318(14) 0.0247(13) 0.095(3) -0.0053(11) 0.0429(17) -0.0072(14)
C2 0.0304(13) 0.0265(13) 0.089(2) 0.0022(11) 0.0417(16) -0.0002(14)
C3 0.0160(13) 0.0295(16) 0.0253(15) 0.000 0.0145(12) 0.000
C4 0.0166(14) 0.0336(17) 0.0236(15) 0.000 0.0136(13) 0.000
C5 0.0200(13) 0.0163(13) 0.0164(13) 0.000 0.0113(12) 0.000
OW1 0.049(13) 0.020(9) 0.070(15) 0.000 0.049(12) 0.000

loop_
_atom_type_symbol
_atom_type_description
_atom_type_scat_dispersion_real
_atom_type_scat_dispersion_imag
_atom_type_scat_source
C C 0.0033 0.0016 'International Tables Vol C Tables 4.2.6.8 and 6.1.1.4'
H H 0.0000 0.0000 'International Tables Vol C Tables 4.2.6.8 and 6.1.1.4'
N N 0.0061 0.0033 'International Tables Vol C Tables 4.2.6.8 and 6.1.1.4'
O O 0.0106 0.0060 'International Tables Vol C Tables 4.2.6.8 and 6.1.1.4'
Cd Cd -0.8075 1.2024 'International Tables Vol C Tables 4.2.6.8 and 6.1.1.4'
Cl Cl 0.1484 0.1585 'International Tables Vol C Tables 4.2.6.8 and 6.1.1.4'

loop_
_geom_angle_atom_site_label_1
_geom_angle_atom_site_label_2
_geom_angle_atom_site_label_3
_geom_angle_site_symmetry_1
_geom_angle_site_symmetry_3
_geom_angle
_geom_angle_publ_flag
O2 Cd1 N1 . 3 102.65(10) y
O2 Cd1 N2 . 6_565 87.50(4) ?
N1 Cd1 N2 3 6_565 88.41(4) ?
O2 Cd1 N2 . . 87.50(4) y
N1 Cd1 N2 3 . 88.41(4) y
N2 Cd1 N2 6_565 . 173.35(8) y
O2 Cd1 Cl1 . . 155.59(6) y
N1 Cd1 Cl1 3 . 101.76(8) y
N2 Cd1 Cl1 6_565 . 93.18(4) ?
N2 Cd1 Cl1 . . 93.18(4) y
O2 Cd2 O2 7_556 . 180.0 ?
O2 Cd2 O1 7_556 . 92.39(8) ?
O2 Cd2 O1 . . 87.61(8) y
O2 Cd2 O1 7_556 7_556 87.61(8) ?
O2 Cd2 O1 . 7_556 92.39(8) ?
O1 Cd2 O1 . 7_556 180.00(10) ?
O2 Cd2 N3 7_556 7_556 83.66(6) ?
O2 Cd2 N3 . 7_556 96.34(6) y
O1 Cd2 N3 . 7_556 94.18(7) y
O1 Cd2 N3 7_556 7_556 85.82(7) ?
O2 Cd2 N3 7_556 . 96.34(6) ?
O2 Cd2 N3 . . 83.66(6) ?
O1 Cd2 N3 . . 85.82(7) ?
O1 Cd2 N3 7_556 . 94.18(7) ?
N3 Cd2 N3 7_556 . 180.0 ?
Cd2 O2 Cd2 4_556 . 103.33(9) ?
Cd2 O2 Cd1 4_556 . 119.57(6) ?
Cd2 O2 Cd1 . . 119.57(6) ?
Cd2 O2 H2O 4_556 . 105.2(19) ?
Cd2 O2 H2O . . 105.2(19) ?
Cd1 O2 H2O . . 102(3) ?
C4 O1 Cd2 . . 131.97(17) ?
C1 N1 C1 6 . 116.3(3) ?
C1 N1 Cd1 6 3_445 121.79(15) ?
C1 N1 Cd1 . 3_445 121.79(15) ?
C5 N2 N3 . . 104.56(17) ?
C5 N2 Cd1 . . 142.34(14) ?
N3 N2 Cd1 . . 113.09(12) ?
N3 N3 N2 6 . 109.97(11) ?
N3 N3 Cd2 6 . 117.91(4) ?
N2 N3 Cd2 . . 130.41(13) ?
C5 N4 H4A . . 120.0 ?
C5 N4 H4B . . 120.0 ?
H4A N4 H4B . . 120.0 ?
N1 C1 C2 . . 123.7(3) ?
N1 C1 H1 . . 118.1 ?
C2 C1 H1 . . 118.1 ?
C3 C2 C1 . . 119.5(2) ?
C3 C2 H2 . . 120.3 ?
C1 C2 H2 . . 120.3 ?
C2 C3 C2 . 6 117.3(3) ?
C2 C3 C4 . . 121.35(15) ?
C2 C3 C4 6 . 121.35(15) ?
O1 C4 O1 . 6 127.6(3) ?
O1 C4 C3 . . 116.22(15) ?
O1 C4 C3 6 . 116.22(15) ?
N2 C5 N2 . 6 110.9(2) ?
N2 C5 N4 . . 124.53(12) ?
N2 C5 N4 6 . 124.53(12) ?

loop_
_geom_bond_atom_site_label_1
_geom_bond_atom_site_label_2
_geom_bond_site_symmetry_2
_geom_bond_distance
_geom_bond_publ_flag
Cd1 O2 . 2.256(2) y
Cd1 N1 3 2.362(3) y
Cd1 N2 6_565 2.3978(18) ?
Cd1 N2 . 2.3978(18) y
Cd1 Cl1 . 2.5086(14) y
Cd2 O2 7_556 2.2301(14) ?
Cd2 O2 . 2.2301(14) y
Cd2 O1 . 2.2832(17) y
Cd2 O1 7_556 2.2832(17) ?
Cd2 N3 7_556 2.3627(18) ?
Cd2 N3 . 2.3627(18) y
O2 Cd2 4_556 2.2301(14) ?
O2 H2O . 0.75(4) ?
O1 C4 . 1.248(2) ?
N1 C1 6 1.322(3) ?
N1 C1 . 1.322(3) ?
N1 Cd1 3_445 2.362(3) ?
N2 C5 . 1.341(2) ?
N2 N3 . 1.351(2) ?
N3 N3 6 1.287(3) ?
N4 C5 . 1.348(4) ?
N4 H4A . 0.8600 ?
N4 H4B . 0.8600 ?
C1 C2 . 1.380(3) ?
C1 H1 . 0.9300 ?
C2 C3 . 1.367(3) ?
C2 H2 . 0.9300 ?
C3 C2 6 1.367(3) ?
C3 C4 . 1.515(4) ?
C4 O1 6 1.248(2) ?
C5 N2 6 1.341(2) ?
